data_4307964
loop_
_publ_author_name
'Eleni E. Moushi'
'Christos Lampropoulos'
'Wolfgang Wernsdorfer'
'Vassilios Nastopoulos'
'George Christou'
'Anastasios J. Tasiopoulos'

_publ_section_title
;
A Large [Mn10Na]4 Loop of Four Linked Mn10 Loops
;
_journal_name_full 'Inorganic Chemistry'
_journal_page_first 3795
_journal_page_last 3797
_journal_paper_doi 10.1021/ic062454o
_journal_volume 46
_journal_year 2007
_chemical_formula_sum 'C216 H359.2 Mn40 N8 Na4 O169.6'
_chemical_formula_weight 8071.49
_chemical_name_systematic
; 
 ? 
;
_space_group_IT_number 88
_symmetry_cell_setting tetragonal
_symmetry_space_group_name_Hall '-I 4ad'
_symmetry_space_group_name_H-M 'I 41/a :2'
_atom_sites_solution_hydrogens geom
_atom_sites_solution_primary heavy
_atom_sites_solution_secondary difmap
_audit_creation_method SHELXL-97
_cell_angle_alpha 90.00
_cell_angle_beta 90.00
_cell_angle_gamma 90.00
_cell_formula_units_Z 4
_cell_length_a 25.0996(5)
_cell_length_b 25.0996(5)
_cell_length_c 70.9292(16)
_cell_measurement_reflns_used 53734
_cell_measurement_temperature 100(2)
_cell_measurement_theta_max 28.5551
_cell_measurement_theta_min 3.0449
_cell_volume 44684.7(16)
_computing_cell_refinement 'CrysAlis RED (Oxford Diffraction, 2006)'
_computing_data_collection 'CrysAlis CCD (Oxford Diffraction, 2006)'
_computing_data_reduction 'CrysAlis RED (Oxford Diffraction, 2006)'
_computing_molecular_graphics
;ORTEP-3 for Windows (Farrugia, 1997); PLATON (Spek, 1990); 
MERCURY (Bruno et al. 2002)
;
_computing_publication_material 'WINGX (Farrugia, 1999)'
_computing_structure_refinement 'SHELXL-97 (Sheldrick, 1997)'
_computing_structure_solution 'SHELXS-97 (Sheldrick, 1997)'
_diffrn_ambient_temperature 100(2)
_diffrn_measured_fraction_theta_full 0.990
_diffrn_measured_fraction_theta_max 0.990
_diffrn_measurement_device_type 'Oxford Diffraction Xcalibur-3 with Sapphire CCD'
_diffrn_measurement_method '\w/\f scans'
_diffrn_radiation_monochromator graphite
_diffrn_radiation_source 'Enhance (Mo) X-ray source'
_diffrn_radiation_type MoK\a
_diffrn_radiation_wavelength 0.71073
_diffrn_reflns_av_R_equivalents 0.0655
_diffrn_reflns_av_sigmaI/netI 0.0958
_diffrn_reflns_limit_h_max 30
_diffrn_reflns_limit_h_min -27
_diffrn_reflns_limit_k_max 30
_diffrn_reflns_limit_k_min -24
_diffrn_reflns_limit_l_max 85
_diffrn_reflns_limit_l_min -83
_diffrn_reflns_number 102512
_diffrn_reflns_theta_full 25.50
_diffrn_reflns_theta_max 25.50
_diffrn_reflns_theta_min 3.16
_exptl_absorpt_coefficient_mu 1.160
_exptl_absorpt_correction_T_max 0.8564
_exptl_absorpt_correction_T_min 0.7282
_exptl_absorpt_correction_type multi-scan
_exptl_absorpt_process_details 'Empirical absorption correction (CrysAlis RED, Oxford Diffraction)'
_exptl_crystal_colour black
_exptl_crystal_density_diffrn 1.197
_exptl_crystal_density_method 'not measured'
_exptl_crystal_description prism
_exptl_crystal_F_000 16372
_exptl_crystal_size_max 0.36
_exptl_crystal_size_mid 0.20
_exptl_crystal_size_min 0.13
_refine_diff_density_max 0.775
_refine_diff_density_min -0.477
_refine_diff_density_rms 0.109
_refine_ls_extinction_method none
_refine_ls_goodness_of_fit_ref 0.906
_refine_ls_hydrogen_treatment constr
_refine_ls_matrix_type full
_refine_ls_number_parameters 1014
_refine_ls_number_reflns 20625
_refine_ls_number_restraints 42
_refine_ls_restrained_S_all 0.912
_refine_ls_R_factor_all 0.1140
_refine_ls_R_factor_gt 0.0545
_refine_ls_shift/su_max 0.001
_refine_ls_shift/su_mean 0.000
_refine_ls_structure_factor_coef Fsqd
_refine_ls_weighting_details 'calc w=1/[\s^2^(Fo^2^)+(0.1058P)^2^] where P=(Fo^2^+2Fc^2^)/3'
_refine_ls_weighting_scheme calc
_refine_ls_wR_factor_gt 0.1537
_refine_ls_wR_factor_ref 0.1723
_reflns_number_gt 10737
_reflns_number_total 20625
_reflns_threshold_expression >2sigma(I)
_cod_data_source_file ic062454o-file001.cif
_cod_data_source_block em253
_cod_original_sg_symbol_H-M 'I 41/a'
_cod_original_formula_sum 'C216 H359.2 Mn40 N8 Na4 O169.60'
_cod_database_code 4307964

loop_
_symmetry_equiv_pos_as_xyz
'x, y, z'
'-x+1/2, -y, z+1/2'
'-y+3/4, x+1/4, z+1/4'
'y+3/4, -x+3/4, z+3/4'
'x+1/2, y+1/2, z+1/2'
'-x+1, -y+1/2, z+1'
'-y+5/4, x+3/4, z+3/4'
'y+5/4, -x+5/4, z+5/4'
'-x, -y, -z'
'x-1/2, y, -z-1/2'
'y-3/4, -x-1/4, -z-1/4'
'-y-3/4, x-3/4, -z-3/4'
'-x+1/2, -y+1/2, -z+1/2'
'x, y+1/2, -z'
'y-1/4, -x+1/4, -z+1/4'
'-y-1/4, x-1/4, -z-1/4'

loop_
_atom_site_label
_atom_site_type_symbol
_atom_site_fract_x
_atom_site_fract_y
_atom_site_fract_z
_atom_site_U_iso_or_equiv
_atom_site_adp_type
_atom_site_occupancy
_atom_site_symmetry_multiplicity
_atom_site_calc_flag
_atom_site_refinement_flags
_atom_site_disorder_assembly
_atom_site_disorder_group
Na1 Na 0.62223(8) 0.96591(8) 0.07305(3) 0.0399(5) Uani 1 1 d . . .
Mn1 Mn 0.84204(3) 0.75995(3) 0.008532(11) 0.0371(2) Uani 1 1 d . . .
Mn2 Mn 0.85510(3) 0.63289(3) 0.006360(10) 0.0356(2) Uani 1 1 d . . .
Mn3 Mn 0.86946(3) 0.54229(3) 0.032134(11) 0.0377(2) Uani 1 1 d . . .
Mn4 Mn 0.80730(4) 0.48995(3) 0.067035(12) 0.0457(2) Uani 1 1 d . . .
Mn5 Mn 0.76205(3) 0.55719(3) 0.105664(11) 0.0391(2) Uani 1 1 d . . .
Mn6 Mn 0.78534(3) 0.62808(3) 0.136439(11) 0.0371(2) Uani 1 1 d . . .
Mn7 Mn 0.75775(3) 0.68631(3) 0.102123(10) 0.0338(2) Uani 1 1 d . . .
Mn8 Mn 0.70993(3) 0.75894(3) 0.073483(10) 0.0335(2) Uani 1 1 d . . .
Mn9 Mn 0.65535(3) 0.84635(3) 0.054546(10) 0.0360(2) Uani 1 1 d . . .
Mn10 Mn 0.75933(3) 0.82724(3) 0.038738(10) 0.0352(2) Uani 1 1 d . . .
C1 C 0.9109(3) 0.7885(3) -0.02770(9) 0.0615(18) Uani 1 1 d . . .
H1 H 0.9034 0.7530 -0.0303 0.074 Uiso 1 1 calc R . .
C2 C 0.9413(3) 0.8161(3) -0.04006(10) 0.078(2) Uani 1 1 d . . .
H2 H 0.9541 0.8000 -0.0510 0.094 Uiso 1 1 calc R . .
C3 C 0.9532(3) 0.8698(4) -0.03594(12) 0.085(2) Uani 1 1 d . . .
H3 H 0.9750 0.8895 -0.0439 0.102 Uiso 1 1 calc R . .
C4 C 0.9327(3) 0.8924(3) -0.02041(12) 0.072(2) Uani 1 1 d . . .
H4 H 0.9390 0.9281 -0.0177 0.086 Uiso 1 1 calc R . .
C5 C 0.9013(3) 0.8607(3) -0.00823(10) 0.0600(17) Uani 1 1 d . . .
H5 H 0.8876 0.8763 0.0026 0.072 Uiso 1 1 calc R . .
C6 C 0.7381(4) 0.3909(3) 0.07700(12) 0.089(3) Uani 1 1 d . . .
H6 H 0.7239 0.4167 0.0850 0.107 Uiso 1 1 calc R . .
C7 C 0.7126(4) 0.3440(4) 0.07593(14) 0.121(3) Uani 1 1 d U . .
H7 H 0.6808 0.3381 0.0823 0.146 Uiso 1 1 calc R . .
C8 C 0.7354(5) 0.3056(4) 0.06504(16) 0.131(4) Uani 1 1 d U . .
H8 H 0.7205 0.2717 0.0647 0.157 Uiso 1 1 calc R . .
C9 C 0.7796(4) 0.3161(3) 0.05471(11) 0.085(2) Uani 1 1 d U . .
H9 H 0.7937 0.2913 0.0463 0.102 Uiso 1 1 calc R . .
C10 C 0.8022(3) 0.3650(3) 0.05731(9) 0.069(2) Uani 1 1 d . . .
H10 H 0.8345 0.3718 0.0513 0.083 Uiso 1 1 calc R . .
C11 C 0.7446(3) 0.6771(3) -0.03620(10) 0.079(2) Uani 1 1 d . . .
H11A H 0.7315 0.6412 -0.0357 0.118 Uiso 1 1 calc R . .
H11B H 0.7612 0.6832 -0.0482 0.118 Uiso 1 1 calc R . .
H11C H 0.7155 0.7015 -0.0346 0.118 Uiso 1 1 calc R . .
C12 C 0.7843(2) 0.6855(3) -0.02091(8) 0.0462(14) Uani 1 1 d . . .
C13 C 0.7322(2) 0.6479(2) 0.03941(7) 0.0423(14) Uani 1 1 d . . .
H13A H 0.7256 0.6441 0.0527 0.063 Uiso 1 1 calc R . .
H13B H 0.7504 0.6169 0.0348 0.063 Uiso 1 1 calc R . .
H13C H 0.6990 0.6519 0.0329 0.063 Uiso 1 1 calc R . .
C14 C 0.7663(2) 0.6965(2) 0.03605(7) 0.0305(11) Uani 1 1 d . . .
C15 C 0.9417(4) 0.5036(3) -0.02365(9) 0.087(3) Uani 1 1 d . . .
H15A H 0.9389 0.5227 -0.0353 0.131 Uiso 1 1 calc R . .
H15B H 0.9250 0.4694 -0.0249 0.131 Uiso 1 1 calc R . .
H15C H 0.9787 0.4989 -0.0205 0.131 Uiso 1 1 calc R . .
C16 C 0.9149(2) 0.5346(3) -0.00837(8) 0.0500(15) Uani 1 1 d . . .
C17 C 0.9846(3) 0.4878(3) 0.07179(9) 0.084(2) Uani 1 1 d . . .
H17A H 1.0096 0.5099 0.0651 0.127 Uiso 1 1 calc R . .
H17B H 0.9958 0.4513 0.0711 0.127 Uiso 1 1 calc R . .
H17C H 0.9830 0.4987 0.0847 0.127 Uiso 1 1 calc R . .
C18 C 0.9306(3) 0.4934(3) 0.06301(9) 0.0549(17) Uani 1 1 d . . .
C19 C 0.8638(2) 0.6615(2) 0.06724(8) 0.0440(14) Uani 1 1 d . . .
H19A H 0.8967 0.6576 0.0740 0.066 Uiso 1 1 calc R . .
H19B H 0.8458 0.6931 0.0715 0.066 Uiso 1 1 calc R . .
H19C H 0.8709 0.6642 0.0540 0.066 Uiso 1 1 calc R . .
C20 C 0.8289(2) 0.6134(2) 0.07089(7) 0.0363(13) Uani 1 1 d . . .
C21 C 0.6360(2) 0.5377(3) 0.06507(9) 0.067(2) Uani 1 1 d . . .
H21A H 0.6376 0.5518 0.0525 0.101 Uiso 1 1 calc R . .
H21B H 0.6152 0.5610 0.0729 0.101 Uiso 1 1 calc R . .
H21C H 0.6198 0.5030 0.0648 0.101 Uiso 1 1 calc R . .
C22 C 0.6917(2) 0.5332(2) 0.07300(8) 0.0457(14) Uani 1 1 d . . .
C23 C 0.6852(2) 0.4912(2) 0.15781(8) 0.0505(15) Uani 1 1 d . . .
H23A H 0.6606 0.5124 0.1649 0.076 Uiso 1 1 calc R . .
H23B H 0.7086 0.4726 0.1663 0.076 Uiso 1 1 calc R . .
H23C H 0.6659 0.4658 0.1503 0.076 Uiso 1 1 calc R . .
C24 C 0.7175(2) 0.5266(2) 0.14511(8) 0.0422(14) Uani 1 1 d . . .
C25 C 0.9019(3) 0.6241(4) 0.17974(11) 0.093(3) Uani 1 1 d . . .
H25A H 0.9179 0.5913 0.1757 0.140 Uiso 1 1 calc R . .
H25B H 0.9008 0.6251 0.1933 0.140 Uiso 1 1 calc R . .
H25C H 0.9225 0.6535 0.1751 0.140 Uiso 1 1 calc R . .
C26 C 0.8448(3) 0.6277(3) 0.17188(9) 0.0547(16) Uani 1 1 d . . .
C27 C 0.6833(3) 0.7541(3) 0.15454(9) 0.086(3) Uani 1 1 d . . .
H27A H 0.6578 0.7322 0.1610 0.130 Uiso 1 1 calc R . .
H27B H 0.6650 0.7809 0.1474 0.130 Uiso 1 1 calc R . .
H27C H 0.7062 0.7710 0.1636 0.130 Uiso 1 1 calc R . .
C28 C 0.7161(2) 0.7202(2) 0.14156(8) 0.0462(15) Uani 1 1 d . . .
C29 C 0.6223(3) 0.8652(3) 0.11372(7) 0.0618(19) Uani 1 1 d . . .
H29A H 0.5848 0.8577 0.1144 0.093 Uiso 1 1 calc R . .
H29B H 0.6278 0.9030 0.1141 0.093 Uiso 1 1 calc R . .
H29C H 0.6400 0.8488 0.1242 0.093 Uiso 1 1 calc R . .
C30 C 0.6447(2) 0.8431(2) 0.09543(7) 0.0394(13) Uani 1 1 d . . .
C31 C 0.4983(3) 0.8778(3) 0.03627(10) 0.074(2) Uani 1 1 d . . .
H31A H 0.5040 0.8775 0.0229 0.111 Uiso 1 1 calc R . .
H31B H 0.4726 0.9048 0.0394 0.111 Uiso 1 1 calc R . .
H31C H 0.4853 0.8437 0.0402 0.111 Uiso 1 1 calc R . .
C32 C 0.5501(2) 0.8897(3) 0.04613(8) 0.0525(16) Uani 1 1 d . . .
C33 C 0.7343(3) 1.0037(2) 0.04382(9) 0.0629(19) Uani 1 1 d . . .
H33A H 0.7719 1.0096 0.0454 0.094 Uiso 1 1 calc R . .
H33B H 0.7153 1.0202 0.0540 0.094 Uiso 1 1 calc R . .
H33C H 0.7229 1.0187 0.0321 0.094 Uiso 1 1 calc R . .
C34 C 0.7232(3) 0.9440(2) 0.04385(7) 0.0457(15) Uani 1 1 d . . .
C35 C 0.9184(3) 0.8277(3) 0.06038(9) 0.073(2) Uani 1 1 d . . .
H35A H 0.9362 0.8595 0.0562 0.109 Uiso 1 1 calc R . .
H35B H 0.9437 0.7991 0.0613 0.109 Uiso 1 1 calc R . .
H35C H 0.9026 0.8339 0.0725 0.109 Uiso 1 1 calc R . .
C36 C 0.8756(2) 0.8130(2) 0.04643(8) 0.0444(14) Uani 1 1 d . . .
C37 C 0.9503(2) 0.6949(2) 0.00313(8) 0.0471(15) Uani 1 1 d . . .
H37A H 0.9635 0.7302 0.0002 0.057 Uiso 1 1 calc R . .
H37B H 0.9658 0.6701 -0.0058 0.057 Uiso 1 1 calc R . .
C38 C 0.9674(2) 0.6798(2) 0.02293(8) 0.0509(16) Uani 1 1 d . . .
H38A H 0.9489 0.7022 0.0319 0.061 Uiso 1 1 calc R . .
H38B H 1.0053 0.6865 0.0243 0.061 Uiso 1 1 calc R . .
C39 C 0.9562(2) 0.6217(2) 0.02750(8) 0.0470(15) Uani 1 1 d . . .
H39A H 0.9737 0.5991 0.0183 0.056 Uiso 1 1 calc R . .
H39B H 0.9705 0.6132 0.0399 0.056 Uiso 1 1 calc R . .
C40 C 0.7797(2) 0.5434(2) 0.00486(8) 0.0441(14) Uani 1 1 d . . .
H40A H 0.7994 0.5287 -0.0057 0.053 Uiso 1 1 calc R . .
H40B H 0.7520 0.5664 -0.0001 0.053 Uiso 1 1 calc R . .
C41 C 0.7546(2) 0.4987(2) 0.01613(8) 0.0487(15) Uani 1 1 d . . .
H41A H 0.7346 0.5137 0.0265 0.058 Uiso 1 1 calc R . .
H41B H 0.7298 0.4794 0.0081 0.058 Uiso 1 1 calc R . .
C42 C 0.7954(2) 0.4605(2) 0.02374(8) 0.0465(15) Uani 1 1 d . . .
H42A H 0.7772 0.4299 0.0290 0.056 Uiso 1 1 calc R . .
H42B H 0.8174 0.4479 0.0134 0.056 Uiso 1 1 calc R . .
C43 C 0.8231(3) 0.4606(2) 0.10863(8) 0.0570(17) Uani 1 1 d . . .
H43A H 0.8366 0.4304 0.1015 0.068 Uiso 1 1 calc R . .
H43B H 0.7995 0.4470 0.1183 0.068 Uiso 1 1 calc R . .
C44 C 0.8697(3) 0.4894(3) 0.11794(9) 0.0621(19) Uani 1 1 d . . .
H44A H 0.8918 0.4635 0.1244 0.075 Uiso 1 1 calc R . .
H44B H 0.8912 0.5060 0.1082 0.075 Uiso 1 1 calc R . .
C45 C 0.8526(3) 0.5314(2) 0.13188(8) 0.0561(17) Uani 1 1 d . . .
H45A H 0.8315 0.5152 0.1418 0.067 Uiso 1 1 calc R . .
H45B H 0.8838 0.5476 0.1376 0.067 Uiso 1 1 calc R . .
C46 C 0.8421(2) 0.7369(2) 0.12317(7) 0.0440(14) Uani 1 1 d . . .
H46A H 0.8752 0.7296 0.1297 0.053 Uiso 1 1 calc R . .
H46B H 0.8182 0.7543 0.1320 0.053 Uiso 1 1 calc R . .
C47 C 0.8530(2) 0.7742(2) 0.10669(7) 0.0435(14) Uani 1 1 d . . .
H47A H 0.8722 0.8051 0.1113 0.052 Uiso 1 1 calc R . .
H47B H 0.8757 0.7561 0.0977 0.052 Uiso 1 1 calc R . .
C48 C 0.8035(2) 0.7930(2) 0.09662(7) 0.0399(13) Uani 1 1 d . . .
H48A H 0.7800 0.8105 0.1056 0.048 Uiso 1 1 calc R . .
H48B H 0.8133 0.8189 0.0871 0.048 Uiso 1 1 calc R . .
C49 C 0.6445(2) 0.6742(2) 0.09019(7) 0.0401(13) Uani 1 1 d . . .
H49A H 0.6328 0.6952 0.1009 0.048 Uiso 1 1 calc R . .
H49B H 0.6447 0.6370 0.0939 0.048 Uiso 1 1 calc R . .
C50 C 0.6062(2) 0.6821(2) 0.07375(8) 0.0452(14) Uani 1 1 d . . .
H50A H 0.6196 0.6623 0.0630 0.054 Uiso 1 1 calc R . .
H50B H 0.5721 0.6667 0.0772 0.054 Uiso 1 1 calc R . .
C51 C 0.5972(2) 0.7390(2) 0.06771(8) 0.0447(14) Uani 1 1 d . . .
H51A H 0.5696 0.7402 0.0581 0.054 Uiso 1 1 calc R . .
H51B H 0.5851 0.7598 0.0784 0.054 Uiso 1 1 calc R . .
C52 C 0.6684(3) 0.8472(3) 0.01271(7) 0.0542(16) Uani 1 1 d . . .
H52A H 0.6688 0.8859 0.0133 0.065 Uiso 1 1 calc R . .
H52B H 0.6321 0.8358 0.0104 0.065 Uiso 1 1 calc R . .
C54 C 0.7593(2) 0.8454(2) -0.00107(7) 0.0484(16) Uani 1 1 d . . .
H54A H 0.7784 0.8380 -0.0127 0.058 Uiso 1 1 calc R . .
H54B H 0.7597 0.8836 0.0008 0.058 Uiso 1 1 calc R . .
C53 C 0.7044(2) 0.8283(3) -0.00336(7) 0.0503(16) Uani 1 1 d . . .
H53A H 0.7034 0.7897 -0.0040 0.060 Uiso 1 1 calc R . .
H53B H 0.6908 0.8420 -0.0152 0.060 Uiso 1 1 calc R . .
N1 N 0.89056(19) 0.80999(19) -0.01157(6) 0.0453(12) Uani 1 1 d . . .
N2 N 0.7814(2) 0.4033(2) 0.06772(7) 0.0597(14) Uani 1 1 d . . .
O1 O 0.79592(15) 0.73185(16) -0.01629(5) 0.0451(9) Uani 1 1 d . . .
O2 O 0.80351(15) 0.64392(15) -0.01376(5) 0.0423(9) Uani 1 1 d . . .
O3 O 0.80215(13) 0.69451(13) 0.02357(5) 0.0355(8) Uani 1 1 d . . .
O4 O 0.75700(14) 0.73791(13) 0.04540(4) 0.0366(8) Uani 1 1 d . . .
O5 O 0.90024(16) 0.58083(16) -0.01203(5) 0.0488(10) Uani 1 1 d . . .
O6 O 0.90759(15) 0.51104(15) 0.00711(5) 0.0478(10) Uani 1 1 d . . .
O7 O 0.92967(15) 0.51940(15) 0.04715(5) 0.0468(10) Uani 1 1 d . . .
O8 O 0.89183(18) 0.47387(16) 0.07123(5) 0.0556(11) Uani 1 1 d . . .
O9 O 0.83570(14) 0.57153(14) 0.06104(5) 0.0386(9) Uani 1 1 d . . .
O10 O 0.79484(14) 0.61658(14) 0.08393(5) 0.0387(9) Uani 1 1 d . . .
O11 O 0.72677(16) 0.51363(16) 0.06277(5) 0.0521(10) Uani 1 1 d . . .
O12 O 0.69828(15) 0.55046(14) 0.08981(5) 0.0441(9) Uani 1 1 d . . .
O13 O 0.72237(16) 0.51330(14) 0.12797(5) 0.0470(10) Uani 1 1 d . . .
O14 O 0.73835(14) 0.56817(15) 0.15207(5) 0.0406(9) Uani 1 1 d . . .
O15 O 0.84380(15) 0.63276(15) 0.15383(5) 0.0467(10) Uani 1 1 d . . .
O16 O 0.80691(17) 0.62525(19) 0.18249(6) 0.0644(13) Uani 1 1 d . . .
O17 O 0.74212(14) 0.68140(14) 0.14974(4) 0.0390(9) Uani 1 1 d . . .
O18 O 0.71662(14) 0.73065(14) 0.12462(5) 0.0401(9) Uani 1 1 d . . .
O19 O 0.67264(14) 0.80223(15) 0.09657(5) 0.0393(9) Uani 1 1 d . . .
O20 O 0.63177(13) 0.86786(14) 0.08015(4) 0.0369(9) Uani 1 1 d . . .
O21 O 0.58566(15) 0.85254(15) 0.04402(5) 0.0458(10) Uani 1 1 d . . .
O22 O 0.55682(16) 0.93218(18) 0.05435(5) 0.0561(11) Uani 1 1 d . . .
O23 O 0.67940(16) 0.92878(14) 0.05070(5) 0.0414(9) Uani 1 1 d . . .
O24 O 0.75912(15) 0.91377(14) 0.03711(5) 0.0423(9) Uani 1 1 d . . .
O25 O 0.82945(15) 0.83015(14) 0.05075(5) 0.0414(9) Uani 1 1 d . . .
O26 O 0.88736(14) 0.78733(15) 0.03214(5) 0.0451(9) Uani 1 1 d . . .
O27 O 0.89364(14) 0.69426(14) 0.00124(5) 0.0394(9) Uani 1 1 d . . .
O28 O 0.89995(13) 0.61197(13) 0.02726(4) 0.0365(8) Uani 1 1 d . . .
O29 O 0.81474(13) 0.57372(13) 0.01657(5) 0.0371(8) Uani 1 1 d . . .
O30 O 0.82809(15) 0.48264(14) 0.03746(5) 0.0421(9) Uani 1 1 d . . .
O31 O 0.79369(16) 0.49451(14) 0.09629(5) 0.0493(10) Uani 1 1 d . . .
O32 O 0.82147(14) 0.57183(14) 0.12239(5) 0.0417(9) Uani 1 1 d . . .
O33 O 0.81888(14) 0.68775(14) 0.11719(5) 0.0394(9) Uani 1 1 d . . .
O34 O 0.77552(13) 0.74895(13) 0.08783(4) 0.0330(8) Uani 1 1 d . . .
O35 O 0.69728(13) 0.69022(13) 0.08478(4) 0.0342(8) Uani 1 1 d . . .
O36 O 0.64465(14) 0.76161(13) 0.06042(4) 0.0366(8) Uani 1 1 d . . .
O37 O 0.68630(14) 0.82598(13) 0.03031(4) 0.0383(9) Uani 1 1 d . . .
O38 O 0.78681(14) 0.82074(13) 0.01413(5) 0.0396(9) Uani 1 1 d . . .
O39 O 0.73834(13) 0.62391(13) 0.11571(4) 0.0347(8) Uani 1 1 d . . .
O40 O 0.72448(13) 0.82762(13) 0.06268(4) 0.0328(8) Uani 1 1 d . . .
O1W O 0.6468(4) 0.4381(4) 0.11009(13) 0.201(4) Uani 1 1 d U . .
O2AW O 0.5862(8) 0.9642(9) -0.0146(3) 0.222(9) Uani 0.50 1 d PU . .
O2BW O 0.5979(8) 1.0028(9) 0.0072(3) 0.209(8) Uani 0.50 1 d PU . .
O3W O 0.7376(9) 0.8451(9) 0.1366(3) 0.179(15) Uani 0.40(2) 1 d PU . .

loop_
_atom_site_aniso_label
_atom_site_aniso_U_11
_atom_site_aniso_U_22
_atom_site_aniso_U_33
_atom_site_aniso_U_23
_atom_site_aniso_U_13
_atom_site_aniso_U_12
Na1 0.0452(13) 0.0441(13) 0.0303(10) -0.0061(9) 0.0031(9) 0.0092(10)
Mn1 0.0409(5) 0.0368(5) 0.0336(4) -0.0025(4) 0.0066(4) -0.0016(4)
Mn2 0.0360(5) 0.0373(5) 0.0335(4) -0.0044(4) 0.0022(4) -0.0008(4)
Mn3 0.0424(5) 0.0341(5) 0.0364(4) -0.0046(4) 0.0030(4) 0.0030(4)
Mn4 0.0610(6) 0.0343(5) 0.0418(5) -0.0033(4) 0.0099(4) 0.0017(4)
Mn5 0.0501(5) 0.0327(5) 0.0345(4) 0.0006(4) 0.0067(4) 0.0016(4)
Mn6 0.0412(5) 0.0379(5) 0.0321(4) 0.0027(4) 0.0020(4) -0.0014(4)
Mn7 0.0379(5) 0.0346(5) 0.0290(4) 0.0020(3) 0.0035(4) -0.0014(4)
Mn8 0.0399(5) 0.0324(5) 0.0283(4) 0.0013(3) 0.0041(4) -0.0003(4)
Mn9 0.0414(5) 0.0384(5) 0.0282(4) 0.0004(3) 0.0031(4) 0.0025(4)
Mn10 0.0433(5) 0.0339(5) 0.0283(4) -0.0003(3) 0.0070(4) 0.0012(4)
C1 0.072(5) 0.061(4) 0.052(4) 0.000(3) 0.014(3) -0.003(4)
C2 0.090(6) 0.077(6) 0.068(5) 0.022(4) 0.029(4) 0.010(4)
C3 0.071(5) 0.083(6) 0.100(6) 0.034(5) 0.018(5) 0.013(5)
C4 0.052(4) 0.045(4) 0.119(7) 0.020(4) 0.007(4) 0.000(3)
C5 0.051(4) 0.054(4) 0.076(5) 0.006(4) -0.003(3) 0.009(3)
C6 0.121(7) 0.051(5) 0.096(6) -0.015(4) 0.047(5) -0.024(5)
C7 0.138(7) 0.096(6) 0.131(7) -0.026(6) 0.050(6) -0.027(6)
C8 0.160(8) 0.089(6) 0.143(7) -0.035(6) 0.041(6) -0.035(6)
C9 0.114(6) 0.058(5) 0.083(5) -0.011(4) 0.032(5) -0.006(4)
C10 0.100(6) 0.048(4) 0.060(4) 0.006(3) 0.019(4) 0.006(4)
C11 0.103(6) 0.058(5) 0.074(5) 0.000(4) -0.046(4) -0.001(4)
C12 0.056(4) 0.044(4) 0.039(3) -0.002(3) 0.000(3) -0.005(3)
C13 0.048(4) 0.034(3) 0.044(3) -0.010(3) 0.010(3) -0.004(3)
C14 0.033(3) 0.030(3) 0.029(3) -0.003(2) 0.000(2) 0.006(2)
C15 0.133(7) 0.079(6) 0.049(4) -0.002(4) 0.029(4) 0.038(5)
C16 0.056(4) 0.050(4) 0.045(4) -0.005(3) 0.011(3) 0.010(3)
C17 0.081(6) 0.120(7) 0.052(4) 0.012(4) -0.016(4) 0.025(5)
C18 0.058(4) 0.059(4) 0.047(4) -0.005(3) 0.002(3) 0.022(3)
C19 0.050(4) 0.039(3) 0.043(3) -0.010(3) 0.006(3) -0.006(3)
C20 0.040(3) 0.040(3) 0.029(3) 0.002(2) 0.000(2) 0.005(3)
C21 0.055(4) 0.084(5) 0.064(4) -0.038(4) 0.002(3) -0.008(4)
C22 0.054(4) 0.037(3) 0.046(4) -0.003(3) 0.002(3) -0.007(3)
C23 0.050(4) 0.050(4) 0.051(3) 0.007(3) 0.009(3) -0.010(3)
C24 0.044(4) 0.037(3) 0.046(4) 0.008(3) 0.000(3) 0.005(3)
C25 0.072(5) 0.133(8) 0.076(5) 0.035(5) -0.021(4) -0.011(5)
C26 0.057(4) 0.061(4) 0.045(4) 0.016(3) -0.010(3) -0.010(3)
C27 0.139(7) 0.075(5) 0.045(4) -0.007(4) 0.013(4) 0.051(5)
C28 0.061(4) 0.042(4) 0.036(3) -0.008(3) 0.008(3) 0.000(3)
C29 0.096(5) 0.058(4) 0.031(3) 0.008(3) 0.016(3) 0.019(4)
C30 0.044(3) 0.046(4) 0.028(3) -0.004(3) 0.003(2) -0.006(3)
C31 0.051(4) 0.098(6) 0.072(5) -0.008(4) -0.014(4) 0.003(4)
C32 0.045(4) 0.077(5) 0.036(3) 0.006(3) 0.004(3) 0.008(4)
C33 0.081(5) 0.045(4) 0.063(4) -0.009(3) 0.030(4) -0.002(3)
C34 0.070(5) 0.041(4) 0.027(3) 0.002(3) -0.001(3) 0.004(3)
C35 0.048(4) 0.115(6) 0.056(4) -0.029(4) 0.008(3) -0.018(4)
C36 0.047(4) 0.046(4) 0.040(3) -0.003(3) 0.002(3) -0.015(3)
C37 0.033(3) 0.055(4) 0.053(4) 0.005(3) 0.007(3) -0.005(3)
C38 0.029(3) 0.062(4) 0.061(4) -0.005(3) 0.002(3) -0.008(3)
C39 0.039(4) 0.056(4) 0.046(3) 0.000(3) -0.001(3) 0.003(3)
C40 0.042(3) 0.043(4) 0.047(3) -0.013(3) -0.009(3) 0.002(3)
C41 0.054(4) 0.043(4) 0.049(3) -0.009(3) 0.003(3) -0.006(3)
C42 0.058(4) 0.038(3) 0.043(3) -0.012(3) 0.004(3) -0.009(3)
C43 0.084(5) 0.042(4) 0.046(4) 0.007(3) 0.007(3) 0.017(3)
C44 0.072(5) 0.056(4) 0.058(4) 0.005(3) 0.009(4) 0.028(4)
C45 0.063(4) 0.056(4) 0.049(4) 0.009(3) -0.006(3) 0.014(3)
C46 0.043(3) 0.049(4) 0.040(3) 0.001(3) -0.007(3) -0.012(3)
C47 0.051(4) 0.041(3) 0.038(3) 0.000(3) -0.001(3) -0.012(3)
C48 0.048(4) 0.036(3) 0.036(3) -0.005(2) 0.003(3) -0.002(3)
C49 0.032(3) 0.048(4) 0.041(3) 0.003(3) 0.010(2) -0.011(3)
C50 0.046(4) 0.047(4) 0.043(3) 0.006(3) 0.006(3) -0.010(3)
C51 0.034(3) 0.054(4) 0.046(3) 0.010(3) 0.007(3) -0.007(3)
C52 0.065(4) 0.066(4) 0.032(3) 0.003(3) -0.004(3) 0.010(3)
C54 0.069(4) 0.043(4) 0.033(3) 0.011(3) 0.016(3) 0.014(3)
C53 0.058(4) 0.066(4) 0.027(3) 0.004(3) 0.005(3) 0.008(3)
N1 0.050(3) 0.037(3) 0.049(3) -0.001(2) 0.009(2) -0.004(2)
N2 0.091(4) 0.040(3) 0.048(3) -0.004(2) 0.021(3) -0.005(3)
O1 0.047(2) 0.046(3) 0.042(2) 0.0026(19) -0.0043(18) 0.0017(19)
O2 0.053(2) 0.041(2) 0.0337(19) -0.0026(18) -0.0009(18) 0.0015(19)
O3 0.040(2) 0.033(2) 0.0343(19) -0.0033(16) 0.0082(17) -0.0003(16)
O4 0.049(2) 0.031(2) 0.0303(18) 0.0011(16) 0.0100(17) -0.0034(17)
O5 0.057(3) 0.048(3) 0.041(2) -0.0068(19) 0.0111(19) 0.008(2)
O6 0.059(3) 0.047(2) 0.038(2) -0.0046(19) 0.0079(19) 0.014(2)
O7 0.049(2) 0.050(3) 0.042(2) -0.0011(19) 0.0031(19) 0.0099(19)
O8 0.063(3) 0.058(3) 0.046(2) 0.006(2) 0.008(2) 0.012(2)
O9 0.041(2) 0.039(2) 0.036(2) -0.0040(17) 0.0052(17) -0.0019(17)
O10 0.047(2) 0.037(2) 0.0319(19) 0.0001(16) 0.0076(17) 0.0004(17)
O11 0.058(3) 0.054(3) 0.045(2) -0.016(2) 0.006(2) -0.003(2)
O12 0.050(2) 0.041(2) 0.041(2) -0.0066(18) 0.0064(18) -0.0049(18)
O13 0.065(3) 0.040(2) 0.036(2) 0.0006(18) 0.0112(19) -0.0048(19)
O14 0.048(2) 0.042(2) 0.0326(19) 0.0057(17) 0.0004(17) -0.0038(18)
O15 0.049(2) 0.053(3) 0.038(2) 0.0068(19) -0.0042(18) 0.0012(19)
O16 0.050(3) 0.101(4) 0.042(2) 0.011(2) -0.004(2) -0.018(2)
O17 0.049(2) 0.040(2) 0.0281(18) 0.0005(17) 0.0013(17) 0.0008(18)
O18 0.048(2) 0.041(2) 0.031(2) -0.0008(17) 0.0036(17) -0.0011(18)
O19 0.039(2) 0.044(2) 0.0348(19) 0.0007(17) 0.0064(17) 0.0102(18)
O20 0.041(2) 0.042(2) 0.0277(18) 0.0017(16) 0.0070(16) 0.0046(17)
O21 0.043(2) 0.053(3) 0.042(2) 0.0019(19) -0.0030(18) 0.003(2)
O22 0.058(3) 0.065(3) 0.046(2) -0.006(2) -0.007(2) 0.021(2)
O23 0.054(3) 0.037(2) 0.033(2) 0.0061(17) 0.0110(18) 0.0061(19)
O24 0.053(2) 0.036(2) 0.038(2) 0.0002(17) 0.0097(18) 0.0006(18)
O25 0.041(2) 0.045(2) 0.038(2) -0.0035(17) 0.0064(17) -0.0032(18)
O26 0.038(2) 0.054(3) 0.043(2) -0.0145(19) 0.0048(18) -0.0005(18)
O27 0.035(2) 0.042(2) 0.041(2) -0.0020(17) 0.0063(17) -0.0010(16)
O28 0.033(2) 0.040(2) 0.0361(19) -0.0020(16) 0.0007(16) 0.0007(16)
O29 0.038(2) 0.036(2) 0.0373(19) -0.0072(16) -0.0002(16) -0.0022(16)
O30 0.053(2) 0.037(2) 0.037(2) -0.0075(17) 0.0053(18) 0.0008(18)
O31 0.067(3) 0.038(2) 0.043(2) 0.0042(18) 0.012(2) 0.0075(19)
O32 0.043(2) 0.039(2) 0.043(2) 0.0025(17) 0.0026(18) 0.0068(17)
O33 0.040(2) 0.040(2) 0.038(2) 0.0080(17) -0.0005(17) -0.0034(17)
O34 0.040(2) 0.030(2) 0.0285(18) -0.0005(15) 0.0039(15) -0.0039(16)
O35 0.039(2) 0.034(2) 0.0301(18) -0.0003(15) 0.0042(16) -0.0018(16)
O36 0.041(2) 0.037(2) 0.0318(18) 0.0003(16) -0.0005(16) -0.0013(17)
O37 0.047(2) 0.038(2) 0.0297(18) 0.0014(16) -0.0018(17) 0.0048(17)
O38 0.051(2) 0.037(2) 0.0313(19) 0.0063(16) 0.0091(17) 0.0039(17)
O39 0.040(2) 0.032(2) 0.0325(18) 0.0024(15) 0.0039(16) 0.0000(16)
O40 0.039(2) 0.029(2) 0.0296(18) 0.0009(15) 0.0050(15) 0.0025(15)
O1W 0.209(7) 0.233(8) 0.162(6) -0.036(6) 0.052(6) -0.032(6)
O2AW 0.210(12) 0.234(12) 0.222(11) 0.036(9) -0.004(9) -0.002(9)
O2BW 0.176(10) 0.236(11) 0.215(11) 0.016(9) 0.035(9) 0.030(8)
O3W 0.187(17) 0.178(17) 0.173(16) 0.002(9) 0.011(9) 0.001(9)

loop_
_atom_type_symbol
_atom_type_description
_atom_type_scat_dispersion_real
_atom_type_scat_dispersion_imag
_atom_type_scat_source
C C 0.0033 0.0016 'International Tables Vol C Tables 4.2.6.8 and 6.1.1.4'
H H 0.0000 0.0000 'International Tables Vol C Tables 4.2.6.8 and 6.1.1.4'
N N 0.0061 0.0033 'International Tables Vol C Tables 4.2.6.8 and 6.1.1.4'
O O 0.0106 0.0060 'International Tables Vol C Tables 4.2.6.8 and 6.1.1.4'
Mn Mn 0.3368 0.7283 'International Tables Vol C Tables 4.2.6.8 and 6.1.1.4'
Na Na 0.0362 0.0249 'International Tables Vol C Tables 4.2.6.8 and 6.1.1.4'

loop_
_geom_angle_atom_site_label_1
_geom_angle_atom_site_label_2
_geom_angle_atom_site_label_3
_geom_angle
_geom_angle_site_symmetry_1
_geom_angle_site_symmetry_3
_geom_angle_publ_flag
O22 Na1 O16 106.71(18) . 12_766 ?
O22 Na1 O23 84.19(15) . . ?
O16 Na1 O23 105.16(16) 12_766 . ?
O22 Na1 O14 166.89(17) . 12_766 ?
O16 Na1 O14 82.85(16) 12_766 12_766 ?
O23 Na1 O14 102.23(14) . 12_766 ?
O22 Na1 O17 99.40(15) . 12_766 ?
O16 Na1 O17 83.32(15) 12_766 12_766 ?
O23 Na1 O17 169.54(15) . 12_766 ?
O14 Na1 O17 72.36(13) 12_766 12_766 ?
O22 Na1 O20 79.73(15) . . ?
O16 Na1 O20 172.77(17) 12_766 . ?
O23 Na1 O20 71.80(12) . . ?
O14 Na1 O20 91.33(13) 12_766 . ?
O17 Na1 O20 99.05(13) 12_766 . ?
O22 Na1 Mn6 133.64(13) . 12_766 ?
O16 Na1 Mn6 68.54(11) 12_766 12_766 ?
O23 Na1 Mn6 142.17(12) . 12_766 ?
O14 Na1 Mn6 40.98(9) 12_766 12_766 ?
O17 Na1 Mn6 35.28(9) 12_766 12_766 ?
O20 Na1 Mn6 109.60(10) . 12_766 ?
O22 Na1 Mn9 67.69(11) . . ?
O16 Na1 Mn9 143.35(13) 12_766 . ?
O23 Na1 Mn9 39.64(10) . . ?
O14 Na1 Mn9 110.08(11) 12_766 . ?
O17 Na1 Mn9 132.96(12) 12_766 . ?
O20 Na1 Mn9 35.71(8) . . ?
Mn6 Na1 Mn9 142.48(7) 12_766 . ?
O38 Mn1 O26 88.25(14) . . ?
O38 Mn1 O27 175.03(14) . . ?
O26 Mn1 O27 96.53(14) . . ?
O38 Mn1 O3 98.65(13) . . ?
O26 Mn1 O3 95.88(14) . . ?
O27 Mn1 O3 79.57(13) . . ?
O38 Mn1 O1 92.10(14) . . ?
O26 Mn1 O1 179.15(15) . . ?
O27 Mn1 O1 83.13(14) . . ?
O3 Mn1 O1 84.84(13) . . ?
O38 Mn1 N1 94.09(15) . . ?
O26 Mn1 N1 91.65(16) . . ?
O27 Mn1 N1 87.13(15) . . ?
O3 Mn1 N1 165.37(15) . . ?
O1 Mn1 N1 87.55(15) . . ?
O38 Mn1 Mn2 143.00(10) . . ?
O26 Mn1 Mn2 107.62(11) . . ?
O27 Mn1 Mn2 33.76(9) . . ?
O3 Mn1 Mn2 47.76(9) . . ?
O1 Mn1 Mn2 72.53(10) . . ?
N1 Mn1 Mn2 117.87(12) . . ?
O27 Mn2 O28 94.12(15) . . ?
O27 Mn2 O29 169.14(15) . . ?
O28 Mn2 O29 79.03(14) . . ?
O27 Mn2 O2 94.90(16) . . ?
O28 Mn2 O2 170.98(15) . . ?
O29 Mn2 O2 92.02(15) . . ?
O27 Mn2 O5 96.34(15) . . ?
O28 Mn2 O5 89.60(15) . . ?
O29 Mn2 O5 92.07(15) . . ?
O2 Mn2 O5 89.56(15) . . ?
O27 Mn2 O3 81.47(13) . . ?
O28 Mn2 O3 96.24(13) . . ?
O29 Mn2 O3 90.83(13) . . ?
O2 Mn2 O3 84.95(13) . . ?
O5 Mn2 O3 173.88(14) . . ?
O27 Mn2 Mn3 134.43(12) . . ?
O28 Mn2 Mn3 40.71(10) . . ?
O29 Mn2 Mn3 40.45(10) . . ?
O2 Mn2 Mn3 130.35(11) . . ?
O5 Mn2 Mn3 81.00(11) . . ?
O3 Mn2 Mn3 104.63(8) . . ?
O27 Mn2 Mn1 40.31(11) . . ?
O28 Mn2 Mn1 107.01(10) . . ?
O29 Mn2 Mn1 133.64(10) . . ?
O2 Mn2 Mn1 79.98(11) . . ?
O5 Mn2 Mn1 132.98(11) . . ?
O3 Mn2 Mn1 43.25(8) . . ?
Mn3 Mn2 Mn1 138.70(3) . . ?
O30 Mn3 O29 92.75(16) . . ?
O30 Mn3 O7 94.88(16) . . ?
O29 Mn3 O7 172.36(16) . . ?
O30 Mn3 O28 169.00(15) . . ?
O29 Mn3 O28 79.06(14) . . ?
O7 Mn3 O28 93.31(15) . . ?
O30 Mn3 O6 96.99(15) . . ?
O29 Mn3 O6 89.65(14) . . ?
O7 Mn3 O6 89.91(15) . . ?
O28 Mn3 O6 90.35(15) . . ?
O30 Mn3 O9 82.65(14) . . ?
O29 Mn3 O9 96.63(13) . . ?
O7 Mn3 O9 83.88(14) . . ?
O28 Mn3 O9 90.94(13) . . ?
O6 Mn3 O9 173.73(14) . . ?
O30 Mn3 Mn2 132.86(12) . . ?
O29 Mn3 Mn2 40.64(10) . . ?
O7 Mn3 Mn2 131.87(12) . . ?
O28 Mn3 Mn2 40.55(10) . . ?
O6 Mn3 Mn2 79.90(10) . . ?
O9 Mn3 Mn2 104.97(9) . . ?
O30 Mn3 Mn4 40.73(10) . . ?
O29 Mn3 Mn4 105.23(11) . . ?
O7 Mn3 Mn4 80.41(11) . . ?
O28 Mn3 Mn4 134.33(10) . . ?
O6 Mn3 Mn4 134.40(11) . . ?
O9 Mn3 Mn4 43.54(9) . . ?
Mn2 Mn3 Mn4 137.48(4) . . ?
O31 Mn4 O11 88.33(15) . . ?
O31 Mn4 O30 175.07(15) . . ?
O11 Mn4 O30 96.58(15) . . ?
O31 Mn4 O8 91.91(15) . . ?
O11 Mn4 O8 174.43(16) . . ?
O30 Mn4 O8 83.24(15) . . ?
O31 Mn4 O9 101.04(14) . . ?
O11 Mn4 O9 91.16(14) . . ?
O30 Mn4 O9 79.32(13) . . ?
O8 Mn4 O9 83.33(15) . . ?
O31 Mn4 N2 89.13(16) . . ?
O11 Mn4 N2 89.95(19) . . ?
O30 Mn4 N2 90.48(16) . . ?
O8 Mn4 N2 95.62(19) . . ?
O9 Mn4 N2 169.80(16) . . ?
O31 Mn4 Mn3 144.78(11) . . ?
O11 Mn4 Mn3 103.76(11) . . ?
O30 Mn4 Mn3 34.04(10) . . ?
O8 Mn4 Mn3 73.02(11) . . ?
O9 Mn4 Mn3 46.76(9) . . ?
N2 Mn4 Mn3 123.23(13) . . ?
O31 Mn5 O39 173.17(17) . . ?
O31 Mn5 O32 92.86(16) . . ?
O39 Mn5 O32 81.13(15) . . ?
O31 Mn5 O12 94.00(17) . . ?
O39 Mn5 O12 91.99(15) . . ?
O32 Mn5 O12 173.13(16) . . ?
O31 Mn5 O13 91.54(15) . . ?
O39 Mn5 O13 91.73(14) . . ?
O32 Mn5 O13 90.19(15) . . ?
O12 Mn5 O13 89.97(15) . . ?
O31 Mn5 O10 98.86(14) . . ?
O39 Mn5 O10 78.08(13) . . ?
O32 Mn5 O10 90.69(14) . . ?
O12 Mn5 O10 87.92(14) . . ?
O13 Mn5 O10 169.50(14) . . ?
O31 Mn5 Mn6 134.35(13) . . ?
O39 Mn5 Mn6 40.51(10) . . ?
O32 Mn5 Mn6 42.51(10) . . ?
O12 Mn5 Mn6 130.80(11) . . ?
O13 Mn5 Mn6 81.61(10) . . ?
O10 Mn5 Mn6 92.01(9) . . ?
O39 Mn6 O15 168.80(15) . . ?
O39 Mn6 O32 81.51(15) . . ?
O15 Mn6 O32 90.98(16) . . ?
O39 Mn6 O17 93.83(15) . . ?
O15 Mn6 O17 94.12(16) . . ?
O32 Mn6 O17 174.16(16) . . ?
O39 Mn6 O33 78.06(14) . . ?
O15 Mn6 O33 93.71(14) . . ?
O32 Mn6 O33 89.88(14) . . ?
O17 Mn6 O33 92.62(14) . . ?
O39 Mn6 O14 91.12(14) . . ?
O15 Mn6 O14 97.31(14) . . ?
O32 Mn6 O14 90.68(14) . . ?
O17 Mn6 O14 85.87(14) . . ?
O33 Mn6 O14 168.96(13) . . ?
O39 Mn6 Mn5 41.21(10) . . ?
O15 Mn6 Mn5 132.88(12) . . ?
O32 Mn6 Mn5 42.21(11) . . ?
O17 Mn6 Mn5 132.36(11) . . ?
O33 Mn6 Mn5 91.61(10) . . ?
O14 Mn6 Mn5 81.44(10) . . ?
O39 Mn6 Mn7 39.74(10) . . ?
O15 Mn6 Mn7 133.26(12) . . ?
O32 Mn6 Mn7 92.67(11) . . ?
O17 Mn6 Mn7 85.90(10) . . ?
O33 Mn6 Mn7 39.77(9) . . ?
O14 Mn6 Mn7 129.19(10) . . ?
Mn5 Mn6 Mn7 68.23(3) . . ?
O39 Mn6 Na1 109.99(11) . 15_565 ?
O15 Mn6 Na1 81.21(12) . 15_565 ?
O32 Mn6 Na1 132.52(11) . 15_565 ?
O17 Mn6 Na1 45.93(11) . 15_565 ?
O33 Mn6 Na1 137.09(10) . 15_565 ?
O14 Mn6 Na1 44.98(10) . 15_565 ?
Mn5 Mn6 Na1 122.83(5) . 15_565 ?
Mn7 Mn6 Na1 126.19(5) . 15_565 ?
O33 Mn7 O39 86.37(15) . . ?
O33 Mn7 O34 95.47(14) . . ?
O39 Mn7 O34 178.14(15) . . ?
O33 Mn7 O35 174.25(15) . . ?
O39 Mn7 O35 99.26(14) . . ?
O34 Mn7 O35 78.90(14) . . ?
O33 Mn7 O18 87.75(14) . . ?
O39 Mn7 O18 85.93(14) . . ?
O34 Mn7 O18 94.45(13) . . ?
O35 Mn7 O18 93.81(14) . . ?
O33 Mn7 O10 90.19(14) . . ?
O39 Mn7 O10 76.58(13) . . ?
O34 Mn7 O10 103.06(13) . . ?
O35 Mn7 O10 89.97(13) . . ?
O18 Mn7 O10 162.48(13) . . ?
O33 Mn7 Mn6 48.64(10) . . ?
O39 Mn7 Mn6 39.38(10) . . ?
O34 Mn7 Mn6 142.47(10) . . ?
O35 Mn7 Mn6 137.11(10) . . ?
O18 Mn7 Mn6 76.13(9) . . ?
O10 Mn7 Mn6 89.49(9) . . ?
O33 Mn7 Mn8 135.06(11) . . ?
O39 Mn7 Mn8 138.18(11) . . ?
O34 Mn7 Mn8 40.04(10) . . ?
O35 Mn7 Mn8 39.52(10) . . ?
O18 Mn7 Mn8 89.77(10) . . ?
O10 Mn7 Mn8 103.84(9) . . ?
Mn6 Mn7 Mn8 165.60(4) . . ?
O36 Mn8 O40 86.40(14) . . ?
O36 Mn8 O35 95.33(15) . . ?
O40 Mn8 O35 178.26(15) . . ?
O36 Mn8 O34 174.21(14) . . ?
O40 Mn8 O34 99.38(14) . . ?
O35 Mn8 O34 78.89(14) . . ?
O36 Mn8 O19 88.76(14) . . ?
O40 Mn8 O19 86.22(13) . . ?
O35 Mn8 O19 93.62(14) . . ?
O34 Mn8 O19 91.99(13) . . ?
O36 Mn8 O4 91.61(13) . . ?
O40 Mn8 O4 76.72(12) . . ?
O35 Mn8 O4 103.39(13) . . ?
O34 Mn8 O4 89.37(13) . . ?
O19 Mn8 O4 162.87(13) . . ?
O36 Mn8 Mn9 48.52(10) . . ?
O40 Mn8 Mn9 39.66(10) . . ?
O35 Mn8 Mn9 141.95(11) . . ?
O34 Mn8 Mn9 137.18(10) . . ?
O19 Mn8 Mn9 76.64(10) . . ?
O4 Mn8 Mn9 90.84(9) . . ?
O36 Mn8 Mn7 135.00(11) . . ?
O40 Mn8 Mn7 138.05(11) . . ?
O35 Mn8 Mn7 40.21(10) . . ?
O34 Mn8 Mn7 39.34(9) . . ?
O19 Mn8 Mn7 88.04(10) . . ?
O4 Mn8 Mn7 103.60(9) . . ?
Mn9 Mn8 Mn7 164.46(4) . . ?
O40 Mn9 O21 169.19(16) . . ?
O40 Mn9 O37 80.69(14) . . ?
O21 Mn9 O37 92.37(15) . . ?
O40 Mn9 O20 93.58(14) . . ?
O21 Mn9 O20 93.58(15) . . ?
O37 Mn9 O20 173.94(15) . . ?
O40 Mn9 O23 91.16(14) . . ?
O21 Mn9 O23 97.35(16) . . ?
O37 Mn9 O23 91.61(14) . . ?
O20 Mn9 O23 86.49(14) . . ?
O40 Mn9 O36 79.18(14) . . ?
O21 Mn9 O36 92.36(15) . . ?
O37 Mn9 O36 87.82(13) . . ?
O20 Mn9 O36 93.08(13) . . ?
O23 Mn9 O36 170.29(14) . . ?
O40 Mn9 Mn10 40.95(9) . . ?
O21 Mn9 Mn10 133.76(12) . . ?
O37 Mn9 Mn10 41.76(10) . . ?
O20 Mn9 Mn10 132.19(11) . . ?
O23 Mn9 Mn10 81.83(10) . . ?
O36 Mn9 Mn10 91.35(9) . . ?
O40 Mn9 Mn8 40.52(10) . . ?
O21 Mn9 Mn8 132.26(12) . . ?
O37 Mn9 Mn8 91.25(10) . . ?
O20 Mn9 Mn8 85.60(10) . . ?
O23 Mn9 Mn8 130.11(10) . . ?
O36 Mn9 Mn8 40.25(9) . . ?
Mn10 Mn9 Mn8 68.18(3) . . ?
O40 Mn9 Na1 109.18(11) . . ?
O21 Mn9 Na1 81.61(12) . . ?
O37 Mn9 Na1 132.19(11) . . ?
O20 Mn9 Na1 47.90(10) . . ?
O23 Mn9 Na1 43.23(10) . . ?
O36 Mn9 Na1 139.51(10) . . ?
Mn10 Mn9 Na1 121.46(5) . . ?
Mn8 Mn9 Na1 127.24(4) . . ?
O38 Mn10 O40 172.64(16) . . ?
O38 Mn10 O37 93.41(15) . . ?
O40 Mn10 O37 80.81(14) . . ?
O38 Mn10 O25 94.43(15) . . ?
O40 Mn10 O25 91.41(14) . . ?
O37 Mn10 O25 172.14(15) . . ?
O38 Mn10 O24 92.18(14) . . ?
O40 Mn10 O24 92.36(13) . . ?
O37 Mn10 O24 89.85(14) . . ?
O25 Mn10 O24 89.31(15) . . ?
O38 Mn10 O4 96.65(13) . . ?
O40 Mn10 O4 79.04(13) . . ?
O37 Mn10 O4 91.36(14) . . ?
O25 Mn10 O4 88.27(14) . . ?
O24 Mn10 O4 170.99(13) . . ?
O38 Mn10 Mn9 134.98(12) . . ?
O40 Mn10 Mn9 40.38(10) . . ?
O37 Mn10 Mn9 42.45(10) . . ?
O25 Mn10 Mn9 129.73(11) . . ?
O24 Mn10 Mn9 81.50(10) . . ?
O4 Mn10 Mn9 93.41(9) . . ?
C2 C1 N1 123.5(7) . . ?
C2 C1 H1 118.2 . . ?
N1 C1 H1 118.2 . . ?
C1 C2 C3 118.3(7) . . ?
C1 C2 H2 120.9 . . ?
C3 C2 H2 120.9 . . ?
C4 C3 C2 119.5(7) . . ?
C4 C3 H3 120.2 . . ?
C2 C3 H3 120.2 . . ?
C3 C4 C5 118.5(7) . . ?
C3 C4 H4 120.7 . . ?
C5 C4 H4 120.7 . . ?
N1 C5 C4 123.1(7) . . ?
N1 C5 H5 118.4 . . ?
C4 C5 H5 118.4 . . ?
N2 C6 C7 125.2(8) . . ?
N2 C6 H6 117.4 . . ?
C7 C6 H6 117.4 . . ?
C6 C7 C8 116.9(9) . . ?
C6 C7 H7 121.6 . . ?
C8 C7 H7 121.6 . . ?
C9 C8 C7 120.9(9) . . ?
C9 C8 H8 119.6 . . ?
C7 C8 H8 119.6 . . ?
C8 C9 C10 116.2(8) . . ?
C8 C9 H9 121.9 . . ?
C10 C9 H9 121.9 . . ?
N2 C10 C9 124.5(7) . . ?
N2 C10 H10 117.7 . . ?
C9 C10 H10 117.7 . . ?
C12 C11 H11A 109.5 . . ?
C12 C11 H11B 109.5 . . ?
H11A C11 H11B 109.5 . . ?
C12 C11 H11C 109.5 . . ?
H11A C11 H11C 109.5 . . ?
H11B C11 H11C 109.5 . . ?
O1 C12 O2 125.4(5) . . ?
O1 C12 C11 118.8(6) . . ?
O2 C12 C11 115.7(5) . . ?
C14 C13 H13A 109.5 . . ?
C14 C13 H13B 109.5 . . ?
H13A C13 H13B 109.5 . . ?
C14 C13 H13C 109.5 . . ?
H13A C13 H13C 109.5 . . ?
H13B C13 H13C 109.5 . . ?
O4 C14 O3 122.4(5) . . ?
O4 C14 C13 118.7(4) . . ?
O3 C14 C13 118.9(4) . . ?
C16 C15 H15A 109.5 . . ?
C16 C15 H15B 109.5 . . ?
H15A C15 H15B 109.5 . . ?
C16 C15 H15C 109.5 . . ?
H15A C15 H15C 109.5 . . ?
H15B C15 H15C 109.5 . . ?
O5 C16 O6 125.2(5) . . ?
O5 C16 C15 117.9(6) . . ?
O6 C16 C15 116.9(6) . . ?
C18 C17 H17A 109.5 . . ?
C18 C17 H17B 109.5 . . ?
H17A C17 H17B 109.5 . . ?
C18 C17 H17C 109.5 . . ?
H17A C17 H17C 109.5 . . ?
H17B C17 H17C 109.5 . . ?
O8 C18 O7 126.3(6) . . ?
O8 C18 C17 118.7(6) . . ?
O7 C18 C17 115.0(6) . . ?
C20 C19 H19A 109.5 . . ?
C20 C19 H19B 109.5 . . ?
H19A C19 H19B 109.5 . . ?
C20 C19 H19C 109.5 . . ?
H19A C19 H19C 109.5 . . ?
H19B C19 H19C 109.5 . . ?
O10 C20 O9 123.0(5) . . ?
O10 C20 C19 117.9(5) . . ?
O9 C20 C19 119.1(5) . . ?
C22 C21 H21A 109.5 . . ?
C22 C21 H21B 109.5 . . ?
H21A C21 H21B 109.5 . . ?
C22 C21 H21C 109.5 . . ?
H21A C21 H21C 109.5 . . ?
H21B C21 H21C 109.5 . . ?
O11 C22 O12 126.0(6) . . ?
O11 C22 C21 117.8(5) . . ?
O12 C22 C21 116.2(5) . . ?
C24 C23 H23A 109.5 . . ?
C24 C23 H23B 109.5 . . ?
H23A C23 H23B 109.5 . . ?
C24 C23 H23C 109.5 . . ?
H23A C23 H23C 109.5 . . ?
H23B C23 H23C 109.5 . . ?
O13 C24 O14 123.4(5) . . ?
O13 C24 C23 118.1(5) . . ?
O14 C24 C23 118.4(5) . . ?
C26 C25 H25A 109.5 . . ?
C26 C25 H25B 109.5 . . ?
H25A C25 H25B 109.5 . . ?
C26 C25 H25C 109.5 . . ?
H25A C25 H25C 109.5 . . ?
H25B C25 H25C 109.5 . . ?
O16 C26 O15 127.3(6) . . ?
O16 C26 C25 120.1(6) . . ?
O15 C26 C25 112.6(6) . . ?
C28 C27 H27A 109.5 . . ?
C28 C27 H27B 109.5 . . ?
H27A C27 H27B 109.5 . . ?
C28 C27 H27C 109.5 . . ?
H27A C27 H27C 109.5 . . ?
H27B C27 H27C 109.5 . . ?
O18 C28 O17 125.8(5) . . ?
O18 C28 C27 119.1(6) . . ?
O17 C28 C27 115.1(5) . . ?
C30 C29 H29A 109.5 . . ?
C30 C29 H29B 109.5 . . ?
H29A C29 H29B 109.5 . . ?
C30 C29 H29C 109.5 . . ?
H29A C29 H29C 109.5 . . ?
H29B C29 H29C 109.5 . . ?
O19 C30 O20 126.3(5) . . ?
O19 C30 C29 117.0(5) . . ?
O20 C30 C29 116.6(5) . . ?
C32 C31 H31A 109.5 . . ?
C32 C31 H31B 109.5 . . ?
H31A C31 H31B 109.5 . . ?
C32 C31 H31C 109.5 . . ?
H31A C31 H31C 109.5 . . ?
H31B C31 H31C 109.5 . . ?
O22 C32 O21 125.7(6) . . ?
O22 C32 C31 120.9(6) . . ?
O21 C32 C31 113.4(6) . . ?
C34 C33 H33A 109.5 . . ?
C34 C33 H33B 109.5 . . ?
H33A C33 H33B 109.5 . . ?
C34 C33 H33C 109.5 . . ?
H33A C33 H33C 109.5 . . ?
H33B C33 H33C 109.5 . . ?
O23 C34 O24 125.6(5) . . ?
O23 C34 C33 117.3(5) . . ?
O24 C34 C33 117.1(6) . . ?
C36 C35 H35A 109.5 . . ?
C36 C35 H35B 109.5 . . ?
H35A C35 H35B 109.5 . . ?
C36 C35 H35C 109.5 . . ?
H35A C35 H35C 109.5 . . ?
H35B C35 H35C 109.5 . . ?
O26 C36 O25 126.1(5) . . ?
O26 C36 C35 119.8(6) . . ?
O25 C36 C35 114.1(5) . . ?
O27 C37 C38 111.5(4) . . ?
O27 C37 H37A 109.3 . . ?
C38 C37 H37A 109.3 . . ?
O27 C37 H37B 109.3 . . ?
C38 C37 H37B 109.3 . . ?
H37A C37 H37B 108.0 . . ?
C37 C38 C39 112.6(5) . . ?
C37 C38 H38A 109.1 . . ?
C39 C38 H38A 109.1 . . ?
C37 C38 H38B 109.1 . . ?
C39 C38 H38B 109.1 . . ?
H38A C38 H38B 107.8 . . ?
O28 C39 C38 110.1(4) . . ?
O28 C39 H39A 109.6 . . ?
C38 C39 H39A 109.6 . . ?
O28 C39 H39B 109.6 . . ?
C38 C39 H39B 109.6 . . ?
H39A C39 H39B 108.1 . . ?
O29 C40 C41 110.1(4) . . ?
O29 C40 H40A 109.6 . . ?
C41 C40 H40A 109.6 . . ?
O29 C40 H40B 109.6 . . ?
C41 C40 H40B 109.6 . . ?
H40A C40 H40B 108.2 . . ?
C42 C41 C40 112.3(5) . . ?
C42 C41 H41A 109.1 . . ?
C40 C41 H41A 109.1 . . ?
C42 C41 H41B 109.1 . . ?
C40 C41 H41B 109.1 . . ?
H41A C41 H41B 107.9 . . ?
O30 C42 C41 113.4(5) . . ?
O30 C42 H42A 108.9 . . ?
C41 C42 H42A 108.9 . . ?
O30 C42 H42B 108.9 . . ?
C41 C42 H42B 108.9 . . ?
H42A C42 H42B 107.7 . . ?
O31 C43 C44 112.2(5) . . ?
O31 C43 H43A 109.2 . . ?
C44 C43 H43A 109.2 . . ?
O31 C43 H43B 109.2 . . ?
C44 C43 H43B 109.2 . . ?
H43A C43 H43B 107.9 . . ?
C45 C44 C43 113.4(5) . . ?
C45 C44 H44A 108.9 . . ?
C43 C44 H44A 108.9 . . ?
C45 C44 H44B 108.9 . . ?
C43 C44 H44B 108.9 . . ?
H44A C44 H44B 107.7 . . ?
O32 C45 C44 109.8(5) . . ?
O32 C45 H45A 109.7 . . ?
C44 C45 H45A 109.7 . . ?
O32 C45 H45B 109.7 . . ?
C44 C45 H45B 109.7 . . ?
H45A C45 H45B 108.2 . . ?
O33 C46 C47 112.1(4) . . ?
O33 C46 H46A 109.2 . . ?
C47 C46 H46A 109.2 . . ?
O33 C46 H46B 109.2 . . ?
C47 C46 H46B 109.2 . . ?
H46A C46 H46B 107.9 . . ?
C48 C47 C46 114.1(5) . . ?
C48 C47 H47A 108.7 . . ?
C46 C47 H47A 108.7 . . ?
C48 C47 H47B 108.7 . . ?
C46 C47 H47B 108.7 . . ?
H47A C47 H47B 107.6 . . ?
O34 C48 C47 111.3(4) . . ?
O34 C48 H48A 109.4 . . ?
C47 C48 H48A 109.4 . . ?
O34 C48 H48B 109.4 . . ?
C47 C48 H48B 109.4 . . ?
H48A C48 H48B 108.0 . . ?
O35 C49 C50 110.0(4) . . ?
O35 C49 H49A 109.7 . . ?
C50 C49 H49A 109.7 . . ?
O35 C49 H49B 109.7 . . ?
C50 C49 H49B 109.7 . . ?
H49A C49 H49B 108.2 . . ?
C51 C50 C49 115.7(5) . . ?
C51 C50 H50A 108.3 . . ?
C49 C50 H50A 108.3 . . ?
C51 C50 H50B 108.3 . . ?
C49 C50 H50B 108.3 . . ?
H50A C50 H50B 107.4 . . ?
O36 C51 C50 110.9(4) . . ?
O36 C51 H51A 109.5 . . ?
C50 C51 H51A 109.5 . . ?
O36 C51 H51B 109.5 . . ?
C50 C51 H51B 109.5 . . ?
H51A C51 H51B 108.1 . . ?
O37 C52 C53 110.4(5) . . ?
O37 C52 H52A 109.6 . . ?
C53 C52 H52A 109.6 . . ?
O37 C52 H52B 109.6 . . ?
C53 C52 H52B 109.6 . . ?
H52A C52 H52B 108.1 . . ?
O38 C54 C53 114.7(5) . . ?
O38 C54 H54A 108.6 . . ?
C53 C54 H54A 108.6 . . ?
O38 C54 H54B 108.6 . . ?
C53 C54 H54B 108.6 . . ?
H54A C54 H54B 107.6 . . ?
C54 C53 C52 112.6(5) . . ?
C54 C53 H53A 109.1 . . ?
C52 C53 H53A 109.1 . . ?
C54 C53 H53B 109.1 . . ?
C52 C53 H53B 109.1 . . ?
H53A C53 H53B 107.8 . . ?
C5 N1 C1 117.0(5) . . ?
C5 N1 Mn1 122.2(4) . . ?
C1 N1 Mn1 120.8(4) . . ?
C6 N2 C10 115.9(6) . . ?
C6 N2 Mn4 118.4(5) . . ?
C10 N2 Mn4 125.0(5) . . ?
C12 O1 Mn1 128.9(4) . . ?
C12 O2 Mn2 132.0(4) . . ?
C14 O3 Mn1 129.4(3) . . ?
C14 O3 Mn2 141.6(3) . . ?
Mn1 O3 Mn2 88.99(12) . . ?
C14 O4 Mn10 134.1(3) . . ?
C14 O4 Mn8 136.0(3) . . ?
Mn10 O4 Mn8 88.19(12) . . ?
C16 O5 Mn2 126.3(4) . . ?
C16 O6 Mn3 127.5(4) . . ?
C18 O7 Mn3 129.7(4) . . ?
C18 O8 Mn4 129.0(4) . . ?
C20 O9 Mn4 128.0(3) . . ?
C20 O9 Mn3 142.1(3) . . ?
Mn4 O9 Mn3 89.70(13) . . ?
C20 O10 Mn5 133.9(3) . . ?
C20 O10 Mn7 135.5(3) . . ?
Mn5 O10 Mn7 88.46(12) . . ?
C22 O11 Mn4 134.4(4) . . ?
C22 O12 Mn5 131.9(4) . . ?
C24 O13 Mn5 127.6(4) . . ?
C24 O14 Mn6 125.8(3) . . ?
C24 O14 Na1 135.1(3) . 15_565 ?
Mn6 O14 Na1 94.04(14) . 15_565 ?
C26 O15 Mn6 130.4(4) . . ?
C26 O16 Na1 131.7(4) . 15_565 ?
C28 O17 Mn6 124.8(3) . . ?
C28 O17 Na1 128.7(3) . 15_565 ?
Mn6 O17 Na1 98.78(15) . 15_565 ?
C28 O18 Mn7 127.3(4) . . ?
C30 O19 Mn8 127.2(3) . . ?
C30 O20 Mn9 124.2(3) . . ?
C30 O20 Na1 131.4(3) . . ?
Mn9 O20 Na1 96.38(13) . . ?
C32 O21 Mn9 130.0(4) . . ?
C32 O22 Na1 134.5(4) . . ?
C34 O23 Mn9 125.4(4) . . ?
C34 O23 Na1 132.6(4) . . ?
Mn9 O23 Na1 97.13(15) . . ?
C34 O24 Mn10 125.2(4) . . ?
C36 O25 Mn10 134.5(3) . . ?
C36 O26 Mn1 133.1(4) . . ?
C37 O27 Mn2 120.7(3) . . ?
C37 O27 Mn1 124.5(3) . . ?
Mn2 O27 Mn1 105.93(16) . . ?
C39 O28 Mn2 122.4(3) . . ?
C39 O28 Mn3 122.7(3) . . ?
Mn2 O28 Mn3 98.74(15) . . ?
C40 O29 Mn3 123.5(3) . . ?
C40 O29 Mn2 120.8(3) . . ?
Mn3 O29 Mn2 98.92(15) . . ?
C42 O30 Mn3 120.6(3) . . ?
C42 O30 Mn4 124.7(3) . . ?
Mn3 O30 Mn4 105.22(16) . . ?
C43 O31 Mn5 120.0(3) . . ?
C43 O31 Mn4 119.2(3) . . ?
Mn5 O31 Mn4 117.50(18) . . ?
C45 O32 Mn5 124.5(3) . . ?
C45 O32 Mn6 121.4(3) . . ?
Mn5 O32 Mn6 95.29(16) . . ?
C46 O33 Mn7 121.4(3) . . ?
C46 O33 Mn6 124.1(3) . . ?
Mn7 O33 Mn6 91.58(14) . . ?
C48 O34 Mn7 120.6(3) . . ?
C48 O34 Mn8 122.3(3) . . ?
Mn7 O34 Mn8 100.62(15) . . ?
C49 O35 Mn8 120.9(3) . . ?
C49 O35 Mn7 122.3(3) . . ?
Mn8 O35 Mn7 100.27(15) . . ?
C51 O36 Mn8 122.5(3) . . ?
C51 O36 Mn9 124.2(3) . . ?
Mn8 O36 Mn9 91.23(14) . . ?
C52 O37 Mn10 124.3(3) . . ?
C52 O37 Mn9 123.1(3) . . ?
Mn10 O37 Mn9 95.79(15) . . ?
C54 O38 Mn10 119.1(3) . . ?
C54 O38 Mn1 119.6(3) . . ?
Mn10 O38 Mn1 118.69(17) . . ?
Mn6 O39 Mn7 100.88(16) . . ?
Mn6 O39 Mn5 98.28(15) . . ?
Mn7 O39 Mn5 116.88(16) . . ?
Mn9 O40 Mn10 98.66(15) . . ?
Mn9 O40 Mn8 99.82(15) . . ?
Mn10 O40 Mn8 115.92(16) . . ?

loop_
_geom_bond_atom_site_label_1
_geom_bond_atom_site_label_2
_geom_bond_distance
_geom_bond_site_symmetry_2
_geom_bond_publ_flag
Na1 O22 2.274(5) . ?
Na1 O16 2.318(5) 12_766 ?
Na1 O23 2.333(4) . ?
Na1 O14 2.381(4) 12_766 ?
Na1 O17 2.443(4) 12_766 ?
Na1 O20 2.523(4) . ?
Na1 Mn6 3.360(2) 12_766 ?
Na1 Mn9 3.379(2) . ?
Mn1 O38 2.099(4) . ?
Mn1 O26 2.138(4) . ?
Mn1 O27 2.159(4) . ?
Mn1 O3 2.199(3) . ?
Mn1 O1 2.222(4) . ?
Mn1 N1 2.257(5) . ?
Mn1 Mn2 3.2096(11) . ?
Mn2 O27 1.855(4) . ?
Mn2 O28 1.934(3) . ?
Mn2 O29 1.938(3) . ?
Mn2 O2 1.947(4) . ?
Mn2 O5 2.166(4) . ?
Mn2 O3 2.377(3) . ?
Mn2 Mn3 2.9399(11) . ?
Mn3 O30 1.861(4) . ?
Mn3 O29 1.931(3) . ?
Mn3 O7 1.936(4) . ?
Mn3 O28 1.940(3) . ?
Mn3 O6 2.164(4) . ?
Mn3 O9 2.337(3) . ?
Mn3 Mn4 3.2076(12) . ?
Mn4 O31 2.106(4) . ?
Mn4 O11 2.128(4) . ?
Mn4 O30 2.169(3) . ?
Mn4 O8 2.180(4) . ?
Mn4 O9 2.209(4) . ?
Mn4 N2 2.271(5) . ?
Mn5 O31 1.883(4) . ?
Mn5 O39 1.915(3) . ?
Mn5 O32 1.941(4) . ?
Mn5 O12 1.963(4) . ?
Mn5 O13 2.170(4) . ?
Mn5 O10 2.297(3) . ?
Mn5 Mn6 2.8763(11) . ?
Mn6 O39 1.888(3) . ?
Mn6 O15 1.920(4) . ?
Mn6 O32 1.952(4) . ?
Mn6 O17 1.964(4) . ?
Mn6 O33 2.194(3) . ?
Mn6 O14 2.209(4) . ?
Mn6 Mn7 2.9223(11) . ?
Mn6 Na1 3.360(2) 15_565 ?
Mn7 O33 1.870(3) . ?
Mn7 O39 1.902(3) . ?
Mn7 O34 1.923(3) . ?
Mn7 O35 1.956(3) . ?
Mn7 O18 2.202(3) . ?
Mn7 O10 2.365(3) . ?
Mn7 Mn8 2.9817(11) . ?
Mn8 O36 1.884(3) . ?
Mn8 O40 1.922(3) . ?
Mn8 O35 1.928(3) . ?
Mn8 O34 1.952(3) . ?
Mn8 O19 2.177(3) . ?
Mn8 O4 2.375(3) . ?
Mn8 Mn9 2.9144(11) . ?
Mn9 O40 1.888(3) . ?
Mn9 O21 1.908(4) . ?
Mn9 O37 1.954(3) . ?
Mn9 O20 1.985(3) . ?
Mn9 O23 2.173(4) . ?
Mn9 O36 2.184(3) . ?
Mn9 Mn10 2.8806(11) . ?
Mn10 O38 1.884(3) . ?
Mn10 O40 1.910(3) . ?
Mn10 O37 1.928(4) . ?
Mn10 O25 1.957(4) . ?
Mn10 O24 2.175(4) . ?
Mn10 O4 2.292(3) . ?
C1 C2 1.354(9) . ?
C1 N1 1.364(7) . ?
C1 H1 0.9300 . ?
C2 C3 1.413(11) . ?
C2 H2 0.9300 . ?
C3 C4 1.341(10) . ?
C3 H3 0.9300 . ?
C4 C5 1.414(9) . ?
C4 H4 0.9300 . ?
C5 N1 1.323(7) . ?
C5 H5 0.9300 . ?
C6 N2 1.308(8) . ?
C6 C7 1.342(11) . ?
C6 H6 0.9300 . ?
C7 C8 1.363(12) . ?
C7 H7 0.9300 . ?
C8 C9 1.354(12) . ?
C8 H8 0.9300 . ?
C9 C10 1.365(10) . ?
C9 H9 0.9300 . ?
C10 N2 1.320(8) . ?
C10 H10 0.9300 . ?
C11 C12 1.487(8) . ?
C11 H11A 0.9600 . ?
C11 H11B 0.9600 . ?
C11 H11C 0.9600 . ?
C12 O1 1.244(6) . ?
C12 O2 1.256(7) . ?
C13 C14 1.508(7) . ?
C13 H13A 0.9600 . ?
C13 H13B 0.9600 . ?
C13 H13C 0.9600 . ?
C14 O4 1.255(5) . ?
C14 O3 1.263(5) . ?
C15 C16 1.494(8) . ?
C15 H15A 0.9600 . ?
C15 H15B 0.9600 . ?
C15 H15C 0.9600 . ?
C16 O5 1.244(7) . ?
C16 O6 1.261(7) . ?
C17 C18 1.498(9) . ?
C17 H17A 0.9600 . ?
C17 H17B 0.9600 . ?
C17 H17C 0.9600 . ?
C18 O8 1.236(7) . ?
C18 O7 1.301(7) . ?
C19 C20 1.513(7) . ?
C19 H19A 0.9600 . ?
C19 H19B 0.9600 . ?
C19 H19C 0.9600 . ?
C20 O10 1.262(6) . ?
C20 O9 1.274(6) . ?
C21 C22 1.513(8) . ?
C21 H21A 0.9600 . ?
C21 H21B 0.9600 . ?
C21 H21C 0.9600 . ?
C22 O11 1.242(7) . ?
C22 O12 1.279(6) . ?
C23 C24 1.503(8) . ?
C23 H23A 0.9600 . ?
C23 H23B 0.9600 . ?
C23 H23C 0.9600 . ?
C24 O13 1.267(6) . ?
C24 O14 1.268(6) . ?
C25 C26 1.539(9) . ?
C25 H25A 0.9600 . ?
C25 H25B 0.9600 . ?
C25 H25C 0.9600 . ?
C26 O16 1.214(7) . ?
C26 O15 1.287(7) . ?
C27 C28 1.499(8) . ?
C27 H27A 0.9600 . ?
C27 H27B 0.9600 . ?
C27 H27C 0.9600 . ?
C28 O18 1.230(6) . ?
C28 O17 1.310(7) . ?
C29 C30 1.519(7) . ?
C29 H29A 0.9600 . ?
C29 H29B 0.9600 . ?
C29 H29C 0.9600 . ?
C30 O19 1.245(6) . ?
C30 O20 1.291(6) . ?
C31 C32 1.505(9) . ?
C31 H31A 0.9600 . ?
C31 H31B 0.9600 . ?
C31 H31C 0.9600 . ?
C32 O22 1.226(7) . ?
C32 O21 1.301(7) . ?
C33 C34 1.524(8) . ?
C33 H33A 0.9600 . ?
C33 H33B 0.9600 . ?
C33 H33C 0.9600 . ?
C34 O23 1.260(7) . ?
C34 O24 1.272(7) . ?
C35 C36 1.506(8) . ?
C35 H35A 0.9600 . ?
C35 H35B 0.9600 . ?
C35 H35C 0.9600 . ?
C36 O26 1.236(6) . ?
C36 O25 1.274(7) . ?
C37 O27 1.427(6) . ?
C37 C38 1.518(8) . ?
C37 H37A 0.9700 . ?
C37 H37B 0.9700 . ?
C38 C39 1.518(8) . ?
C38 H38A 0.9700 . ?
C38 H38B 0.9700 . ?
C39 O28 1.434(6) . ?
C39 H39A 0.9700 . ?
C39 H39B 0.9700 . ?
C40 O29 1.430(6) . ?
C40 C41 1.515(8) . ?
C40 H40A 0.9700 . ?
C40 H40B 0.9700 . ?
C41 C42 1.503(8) . ?
C41 H41A 0.9700 . ?
C41 H41B 0.9700 . ?
C42 O30 1.390(6) . ?
C42 H42A 0.9700 . ?
C42 H42B 0.9700 . ?
C43 O31 1.427(7) . ?
C43 C44 1.526(9) . ?
C43 H43A 0.9700 . ?
C43 H43B 0.9700 . ?
C44 C45 1.508(8) . ?
C44 H44A 0.9700 . ?
C44 H44B 0.9700 . ?
C45 O32 1.446(6) . ?
C45 H45A 0.9700 . ?
C45 H45B 0.9700 . ?
C46 O33 1.429(6) . ?
C46 C47 1.523(7) . ?
C46 H46A 0.9700 . ?
C46 H46B 0.9700 . ?
C47 C48 1.508(7) . ?
C47 H47A 0.9700 . ?
C47 H47B 0.9700 . ?
C48 O34 1.451(6) . ?
C48 H48A 0.9700 . ?
C48 H48B 0.9700 . ?
C49 O35 1.437(6) . ?
C49 C50 1.524(7) . ?
C49 H49A 0.9700 . ?
C49 H49B 0.9700 . ?
C50 C51 1.510(7) . ?
C50 H50A 0.9700 . ?
C50 H50B 0.9700 . ?
C51 O36 1.417(6) . ?
C51 H51A 0.9700 . ?
C51 H51B 0.9700 . ?
C52 O37 1.430(6) . ?
C52 C53 1.531(8) . ?
C52 H52A 0.9700 . ?
C52 H52B 0.9700 . ?
C54 O38 1.422(6) . ?
C54 C53 1.451(8) . ?
C54 H54A 0.9700 . ?
C54 H54B 0.9700 . ?
C53 H53A 0.9700 . ?
C53 H53B 0.9700 . ?
O14 Na1 2.381(4) 15_565 ?
O16 Na1 2.319(5) 15_565 ?
O17 Na1 2.443(4) 15_565 ?
